data_7241101
loop_
_publ_author_name
'Alvarez-Lorenzo, Carmen'
'Castineiras, Alfonso'
'Frontera, Antonio'
'Garcia-Santos, Isabel'
'Gonz\'alez-P\'erez, Josefa Maria'
'Niclos-Gutierrez, Juan'
'Rodr\'iguez-Gonz\'alez, Iria'
'Vilchez, Esther'
'Zar\;eba, Jan Kazimierz'

_publ_section_title
;
 Recurrent motifs in pharmaceutical cocrystals involving Glycolic acid:
 X-ray characterization, Hirshfeld surface analysis and DFT calculations
;
_journal_name_full CrystEngComm
_journal_paper_doi 10.1039/D0CE01064B
_journal_year 2020
_chemical_formula_moiety 'C8 H10 N4 O2, 2(C2 H4 O3)'
_chemical_formula_sum 'C12 H18 N4 O8'
_chemical_formula_weight 346.30
_space_group_crystal_system orthorhombic
_space_group_IT_number 62
_space_group_name_Hall '-P 2ac 2n'
_space_group_name_H-M_alt 'P n m a'
_atom_sites_solution_hydrogens difmap
_atom_sites_solution_primary direct
_atom_sites_solution_secondary difmap
_audit_creation_method SHELXL-2013
_audit_update_record
;
2014-07-01 deposited with the CCDC.	2020-08-21 downloaded from the CCDC.
;
_cell_angle_alpha 90
_cell_angle_beta 90
_cell_angle_gamma 90
_cell_formula_units_Z 4
_cell_length_a 16.8076(15)
_cell_length_b 6.3120(6)
_cell_length_c 13.8556(13)
_cell_measurement_reflns_used 1977
_cell_measurement_temperature 100(2)
_cell_measurement_theta_max 29.01
_cell_measurement_theta_min 2.42
_cell_volume 1469.9(2)
_computing_cell_refinement 'APEX2 Software (Bruker, 2013)'
_computing_data_collection 'APEX2 Software (Bruker, 2013)'
_computing_data_reduction 'APEX2 Software (Bruker, 2013)'
_computing_molecular_graphics 'PLATON (Spek, 2009)'
_computing_publication_material 'SHELXL-2013 (Sheldrick, 2013)'
_computing_structure_refinement 'SHELXL-2013 (Sheldrick, 2013)'
_computing_structure_solution 'SHELXS-2013 (Sheldrick, 2013)'
_diffrn_ambient_temperature 100(2)
_diffrn_measured_fraction_theta_full 0.999
_diffrn_measured_fraction_theta_max 1.000
_diffrn_measurement_device_type 'Bruker Kappa APEXII CCD'
_diffrn_measurement_method 'omega and phi scans'
_diffrn_radiation_type MoK\a
_diffrn_radiation_wavelength 0.71073
_diffrn_reflns_av_R_equivalents 0.0733
_diffrn_reflns_av_unetI/netI 0.0513
_diffrn_reflns_Laue_measured_fraction_full 0.999
_diffrn_reflns_Laue_measured_fraction_max 1.000
_diffrn_reflns_limit_h_max 22
_diffrn_reflns_limit_h_min -24
_diffrn_reflns_limit_k_max 7
_diffrn_reflns_limit_k_min -9
_diffrn_reflns_limit_l_max 19
_diffrn_reflns_limit_l_min -19
_diffrn_reflns_number 16112
_diffrn_reflns_point_group_measured_fraction_full 0.999
_diffrn_reflns_point_group_measured_fraction_max 1.000
_diffrn_reflns_theta_full 25.242
_diffrn_reflns_theta_max 30.532
_diffrn_reflns_theta_min 1.905
_diffrn_source 'fine-focus sealed tube'
_exptl_absorpt_coefficient_mu 0.133
_exptl_absorpt_correction_T_max 1.000
_exptl_absorpt_correction_T_min 0.906
_exptl_absorpt_correction_type multi-scan
_exptl_absorpt_process_details SADABS
_exptl_crystal_colour Colourless
_exptl_crystal_density_diffrn 1.565
_exptl_crystal_description needle
_exptl_crystal_F_000 728
_exptl_crystal_size_max 0.400
_exptl_crystal_size_mid 0.120
_exptl_crystal_size_min 0.110
_refine_diff_density_max 0.380
_refine_diff_density_min -0.335
_refine_diff_density_rms 0.075
_refine_ls_extinction_coef 0.0019(5)
_refine_ls_extinction_expression Fc^*^=kFc[1+0.001xFc^2^\l^3^/sin(2\q)]^-1/4^
_refine_ls_extinction_method SHELXL
_refine_ls_goodness_of_fit_ref 1.030
_refine_ls_hydrogen_treatment constr
_refine_ls_matrix_type full
_refine_ls_number_parameters 146
_refine_ls_number_reflns 2428
_refine_ls_number_restraints 0
_refine_ls_restrained_S_all 1.030
_refine_ls_R_factor_all 0.0632
_refine_ls_R_factor_gt 0.0403
_refine_ls_shift/su_max 0.000
_refine_ls_shift/su_mean 0.000
_refine_ls_structure_factor_coef Fsqd
_refine_ls_weighting_details 'w=1/[\s^2^(Fo^2^)+(0.0397P)^2^+0.5828P] where P=(Fo^2^+2Fc^2^)/3'
_refine_ls_weighting_scheme calc
_refine_ls_wR_factor_gt 0.0916
_refine_ls_wR_factor_ref 0.1057
_reflns_Friedel_coverage 0.000
_reflns_number_gt 1774
_reflns_number_total 2428
_reflns_threshold_expression 'I > 2\s(I)'
_cod_data_source_file d0ce01064b2.cif
_cod_data_source_block 14evi02
_cod_database_code 7241101
_shelx_space_group_comment
;
The symmetry employed for this shelxl refinement is uniquely defined
by the following loop, which should always be used as a source of
symmetry information in preference to the above space-group names.
They are only intended as comments.
;
_shelx_estimated_absorpt_t_min 0.949
_shelx_estimated_absorpt_t_max 0.986

loop_
_space_group_symop_operation_xyz
'x, y, z'
'-x+1/2, -y, z+1/2'
'x+1/2, -y+1/2, -z+1/2'
'-x, y+1/2, -z'
'-x, -y, -z'
'x-1/2, y, -z-1/2'
'-x-1/2, y-1/2, z-1/2'
'x, -y-1/2, z'

loop_
_atom_site_label
_atom_site_type_symbol
_atom_site_fract_x
_atom_site_fract_y
_atom_site_fract_z
_atom_site_U_iso_or_equiv
_atom_site_adp_type
_atom_site_occupancy
_atom_site_site_symmetry_order
_atom_site_calc_flag
_atom_site_refinement_flags_posn
_atom_site_refinement_flags_adp
_atom_site_refinement_flags_occupancy
_atom_site_disorder_assembly
_atom_site_disorder_group
O2 O 0.07801(8) 0.2500 0.33963(9) 0.0162(3) Uani 1 2 d S T P . .
O6 O 0.24401(7) 0.2500 0.07746(9) 0.0154(3) Uani 1 2 d S T P . .
N1 N 0.15962(8) 0.2500 0.20771(11) 0.0120(3) Uani 1 2 d S T P . .
N3 N 0.01956(8) 0.2500 0.19218(11) 0.0114(3) Uani 1 2 d S T P . .
N7 N 0.09180(9) 0.2500 -0.04554(10) 0.0112(3) Uani 1 2 d S T P . .
N9 N -0.02755(8) 0.2500 0.02476(11) 0.0114(3) Uani 1 2 d S T P . .
C1 C 0.23007(11) 0.2500 0.27035(14) 0.0193(4) Uani 1 2 d S T P . .
H1A H 0.2643 0.1272 0.2548 0.023 Uiso 1 1 d R U . . .
H1B H 0.2168 0.2500 0.3325 0.023 Uiso 1 2 d R U P . .
C2 C 0.08500(10) 0.2500 0.25168(13) 0.0119(3) Uani 1 2 d S T P . .
C3 C -0.05949(10) 0.2500 0.23689(13) 0.0157(4) Uani 1 2 d S T P . .
H3A H -0.0678 0.1222 0.2772 0.019 Uiso 1 1 d R U . . .
H3B H -0.0985 0.2500 0.1845 0.019 Uiso 1 2 d R U P . .
C4 C 0.03023(10) 0.2500 0.09393(12) 0.0102(3) Uani 1 2 d S T P . .
C5 C 0.10429(10) 0.2500 0.05299(12) 0.0103(3) Uani 1 2 d S T P . .
C6 C 0.17578(10) 0.2500 0.10827(13) 0.0114(3) Uani 1 2 d S T P . .
C7 C 0.15349(12) 0.2500 -0.12032(13) 0.0163(4) Uani 1 2 d S T P . .
H7A H 0.1270 0.2500 -0.1831 0.020 Uiso 1 2 d R U P . .
H7B H 0.1872 0.1294 -0.1143 0.020 Uiso 1 1 d R U . . .
C8 C 0.01292(10) 0.2500 -0.05872(13) 0.0118(3) Uani 1 2 d S T P . .
H8 H -0.0114 0.2500 -0.1243 0.014 Uiso 1 2 d R U P . .
O11 O 0.15119(7) 0.7500 0.32668(10) 0.0171(3) Uani 1 2 d S T P . .
H11 H 0.1598 0.7500 0.2620 0.026 Uiso 1 2 d R U P . .
O12 O 0.02106(8) 0.7500 0.28751(10) 0.0169(3) Uani 1 2 d S T P . .
O13 O -0.02179(7) 0.7500 0.47193(10) 0.0180(3) Uani 1 2 d S T P . .
H13 H -0.0323 0.7500 0.5320 0.027 Uiso 1 2 d R U P . .
C11 C 0.07385(10) 0.7500 0.34699(13) 0.0123(3) Uani 1 2 d S T P . .
C12 C 0.06086(10) 0.7500 0.45439(12) 0.0136(4) Uani 1 2 d S T P . .
H12A H 0.0877 0.6227 0.4814 0.016 Uiso 1 1 d R U . . .
O21 O 0.18306(7) 0.7500 -0.02395(9) 0.0156(3) Uani 1 2 d S T P . .
H21 H 0.1219 0.7500 -0.0185 0.023 Uiso 1 2 d R U P . .
O22 O 0.17441(8) 0.7500 0.13638(10) 0.0170(3) Uani 1 2 d S T P . .
O23 O 0.33908(8) 0.7500 0.14899(10) 0.0215(3) Uani 1 2 d S T P . .
H23 H 0.3900 0.7500 0.1391 0.032 Uiso 1 2 d R U P . .
C21 C 0.21458(10) 0.7500 0.06310(12) 0.0115(3) Uani 1 2 d S T P . .
C22 C 0.30369(10) 0.7500 0.05736(12) 0.0150(4) Uani 1 2 d S T P . .
H22A H 0.3181 0.6190 0.0198 0.018 Uiso 1 1 d R U . . .

loop_
_atom_site_aniso_label
_atom_site_aniso_U_11
_atom_site_aniso_U_22
_atom_site_aniso_U_33
_atom_site_aniso_U_23
_atom_site_aniso_U_13
_atom_site_aniso_U_12
O2 0.0185(6) 0.0217(7) 0.0084(6) 0.000 0.0006(5) 0.000
O6 0.0098(6) 0.0204(7) 0.0159(6) 0.000 0.0005(5) 0.000
N1 0.0090(6) 0.0165(8) 0.0106(7) 0.000 -0.0021(5) 0.000
N3 0.0093(6) 0.0146(8) 0.0103(7) 0.000 0.0005(5) 0.000
N7 0.0140(7) 0.0117(7) 0.0078(6) 0.000 0.0000(5) 0.000
N9 0.0111(7) 0.0113(7) 0.0119(7) 0.000 -0.0020(5) 0.000
C1 0.0118(8) 0.0317(11) 0.0143(9) 0.000 -0.0068(7) 0.000
C2 0.0129(8) 0.0120(8) 0.0108(8) 0.000 -0.0011(6) 0.000
C3 0.0095(8) 0.0225(10) 0.0151(8) 0.000 0.0034(6) 0.000
C4 0.0100(7) 0.0090(8) 0.0117(8) 0.000 -0.0010(6) 0.000
C5 0.0108(7) 0.0117(8) 0.0085(7) 0.000 0.0002(6) 0.000
C6 0.0127(8) 0.0099(8) 0.0114(8) 0.000 0.0011(6) 0.000
C7 0.0196(9) 0.0177(9) 0.0117(8) 0.000 0.0044(7) 0.000
C8 0.0136(8) 0.0111(8) 0.0108(8) 0.000 -0.0027(6) 0.000
O11 0.0121(6) 0.0253(8) 0.0138(6) 0.000 0.0019(5) 0.000
O12 0.0156(6) 0.0214(7) 0.0136(6) 0.000 -0.0021(5) 0.000
O13 0.0129(6) 0.0287(8) 0.0126(6) 0.000 0.0027(5) 0.000
C11 0.0123(7) 0.0112(8) 0.0132(8) 0.000 0.0006(6) 0.000
C12 0.0118(8) 0.0177(9) 0.0112(8) 0.000 -0.0002(6) 0.000
O21 0.0112(6) 0.0240(7) 0.0115(6) 0.000 0.0001(5) 0.000
O22 0.0162(6) 0.0219(7) 0.0130(6) 0.000 0.0040(5) 0.000
O23 0.0136(6) 0.0375(9) 0.0133(7) 0.000 -0.0037(5) 0.000
C21 0.0122(7) 0.0108(8) 0.0114(8) 0.000 0.0006(6) 0.000
C22 0.0109(8) 0.0230(10) 0.0110(8) 0.000 -0.0005(6) 0.000

loop_
_atom_type_symbol
_atom_type_description
_atom_type_scat_dispersion_real
_atom_type_scat_dispersion_imag
_atom_type_scat_source
C C 0.0033 0.0016 'International Tables Vol C Tables 4.2.6.8 and 6.1.1.4'
H H 0.0000 0.0000 'International Tables Vol C Tables 4.2.6.8 and 6.1.1.4'
N N 0.0061 0.0033 'International Tables Vol C Tables 4.2.6.8 and 6.1.1.4'
O O 0.0106 0.0060 'International Tables Vol C Tables 4.2.6.8 and 6.1.1.4'

loop_
_geom_angle_atom_site_label_1
_geom_angle_atom_site_label_2
_geom_angle_atom_site_label_3
_geom_angle
_geom_angle_site_symmetry_1
_geom_angle_site_symmetry_3
_geom_angle_publ_flag
C2 N1 C6 127.06(14) . . ?
C2 N1 C1 117.85(15) . . ?
C6 N1 C1 115.09(14) . . ?
C4 N3 C2 119.35(14) . . ?
C4 N3 C3 122.50(14) . . ?
C2 N3 C3 118.15(15) . . ?
C8 N7 C5 106.58(14) . . ?
C8 N7 C7 127.18(15) . . ?
C5 N7 C7 126.24(15) . . ?
C8 N9 C4 104.16(14) . . ?
N1 C1 H1A 109.9 . . ?
N1 C1 H1B 111.7 . . ?
H1A C1 H1B 111.0 . . ?
O2 C2 N3 121.35(16) . . ?
O2 C2 N1 121.41(16) . . ?
N3 C2 N1 117.24(15) . . ?
N3 C3 H3A 111.5 . . ?
N3 C3 H3B 107.1 . . ?
H3A C3 H3B 108.9 . . ?
N9 C4 C5 110.88(15) . . ?
N9 C4 N3 127.12(15) . . ?
C5 C4 N3 122.00(15) . . ?
C4 C5 N7 105.76(15) . . ?
C4 C5 C6 122.98(15) . . ?
N7 C5 C6 131.25(16) . . ?
O6 C6 N1 121.57(16) . . ?
O6 C6 C5 127.07(16) . . ?
N1 C6 C5 111.36(14) . . ?
N7 C7 H7A 107.9 . . ?
N7 C7 H7B 111.0 . . ?
H7A C7 H7B 110.4 . . ?
N7 C8 N9 112.61(15) . . ?
N7 C8 H8 122.1 . . ?
N9 C8 H8 125.3 . . ?
C11 O11 H11 111.4 . . ?
C12 O13 H13 111.9 . . ?
O12 C11 O11 124.90(16) . . ?
O12 C11 C12 124.54(16) . . ?
O11 C11 C12 110.56(15) . . ?
O13 C12 C11 108.27(14) . . ?
O13 C12 H12A 112.4 . . ?
C11 C12 H12A 107.9 . . ?
C21 O21 H21 109.5 . . ?
C22 O23 H23 106.0 . . ?
O22 C21 O21 122.66(16) . . ?
O22 C21 C22 126.66(16) . . ?
O21 C21 C22 110.67(15) . . ?
O23 C22 C21 112.06(14) . . ?
O23 C22 H22A 111.4 . . ?
C21 C22 H22A 105.6 . . ?

loop_
_geom_bond_atom_site_label_1
_geom_bond_atom_site_label_2
_geom_bond_distance
_geom_bond_site_symmetry_2
_geom_bond_publ_flag
O2 C2 1.224(2) . ?
O6 C6 1.224(2) . ?
N1 C2 1.394(2) . ?
N1 C6 1.404(2) . ?
N1 C1 1.468(2) . ?
N3 C4 1.373(2) . ?
N3 C2 1.375(2) . ?
N3 C3 1.466(2) . ?
N7 C8 1.338(2) . ?
N7 C5 1.381(2) . ?
N7 C7 1.466(2) . ?
N9 C8 1.342(2) . ?
N9 C4 1.364(2) . ?
C1 H1A 0.9894 . ?
C1 H1B 0.8890 . ?
C3 H3A 0.9914 . ?
C3 H3B 0.9782 . ?
C4 C5 1.368(2) . ?
C5 C6 1.425(2) . ?
C7 H7A 0.9770 . ?
C7 H7B 0.9521 . ?
C8 H8 0.9960 . ?
O11 C11 1.330(2) . ?
O11 H11 0.9077 . ?
O12 C11 1.211(2) . ?
O13 C12 1.410(2) . ?
O13 H13 0.8512 . ?
C11 C12 1.504(2) . ?
C12 H12A 0.9940 . ?
O21 C21 1.317(2) . ?
O21 H21 1.0304 . ?
O22 C21 1.219(2) . ?
O23 C22 1.402(2) . ?
O23 H23 0.8661 . ?
C21 C22 1.500(2) . ?
C22 H22A 1.0067 . ?

loop_
_geom_hbond_atom_site_label_D
_geom_hbond_atom_site_label_H
_geom_hbond_atom_site_label_A
_geom_hbond_distance_DH
_geom_hbond_distance_HA
_geom_hbond_distance_DA
_geom_hbond_angle_DHA
_geom_hbond_site_symmetry_A
O11 H11 O22 0.91 1.76 2.6654(19) 178.8 .
O13 H13 O2 0.85 1.94 2.7767(19) 168.6 5_566
O21 H21 N9 1.03 1.59 2.6137(19) 172.7 5_565
O23 H23 O12 0.87 2.43 3.1826(19) 146.1 6_656
O23 H23 O13 0.87 2.14 2.8767(19) 143.0 6_656
C1 H1B O21 0.89 2.61 3.202(2) 125.2 2_565
C3 H3B O21 0.98 2.64 3.608(2) 170.5 5_565
C7 H7A O23 0.98 2.40 3.199(2) 139.2 2_564
C8 H8 O12 1.00 2.27 3.221(2) 159.9 5_565

loop_
_geom_torsion_atom_site_label_1
_geom_torsion_atom_site_label_2
_geom_torsion_atom_site_label_3
_geom_torsion_atom_site_label_4
_geom_torsion
_geom_torsion_site_symmetry_1
_geom_torsion_site_symmetry_2
_geom_torsion_site_symmetry_3
_geom_torsion_site_symmetry_4
_geom_torsion_publ_flag
C4 N3 C2 O2 180.000(0) . . . . ?
C3 N3 C2 O2 0.000(0) . . . . ?
C4 N3 C2 N1 0.000(0) . . . . ?
C3 N3 C2 N1 180.0 . . . . ?
C6 N1 C2 O2 180.000(0) . . . . ?
C1 N1 C2 O2 0.000(0) . . . . ?
C6 N1 C2 N3 0.000(0) . . . . ?
C1 N1 C2 N3 180.0 . . . . ?
C8 N9 C4 C5 0.0 . . . . ?
C8 N9 C4 N3 180.0 . . . . ?
C2 N3 C4 N9 180.0 . . . . ?
C3 N3 C4 N9 0.0 . . . . ?
C2 N3 C4 C5 0.0 . . . . ?
C3 N3 C4 C5 180.0 . . . . ?
N9 C4 C5 N7 0.0 . . . . ?
N3 C4 C5 N7 180.0 . . . . ?
N9 C4 C5 C6 180.0 . . . . ?
N3 C4 C5 C6 0.0 . . . . ?
C8 N7 C5 C4 0.0 . . . . ?
C7 N7 C5 C4 180.0 . . . . ?
C8 N7 C5 C6 180.0 . . . . ?
C7 N7 C5 C6 0.0 . . . . ?
C2 N1 C6 O6 180.0 . . . . ?
C1 N1 C6 O6 0.0 . . . . ?
C2 N1 C6 C5 0.0 . . . . ?
C1 N1 C6 C5 180.0 . . . . ?
C4 C5 C6 O6 180.0 . . . . ?
N7 C5 C6 O6 0.0 . . . . ?
C4 C5 C6 N1 0.0 . . . . ?
N7 C5 C6 N1 180.0 . . . . ?
C5 N7 C8 N9 0.0 . . . . ?
C7 N7 C8 N9 180.0 . . . . ?
C4 N9 C8 N7 0.0 . . . . ?
O12 C11 C12 O13 0.000(0) . . . . ?
O11 C11 C12 O13 180.000(0) . . . . ?
O22 C21 C22 O23 0.0 . . . . ?
O21 C21 C22 O23 180.0 . . . . ?
